data_7707050
loop_
_publ_author_name
'Hara, Aoi'
'Kusumoto, Sotaro'
'Sekine, Yoshihiro'
'Harrowfield, Jack'
'Kim, Yang'
'Hayami, Shinya'
'Nakamura, Masaaki'

_publ_section_title
;
 1D Mn(III) coordination polymers exhibiting chiral symmetry breaking and
 weak ferromagnetism.
;
_journal_issue 16
_journal_name_full 'Dalton transactions (Cambridge, England : 2003)'
_journal_page_first 5428
_journal_page_last 5432
_journal_paper_doi 10.1039/d1dt00569c
_journal_volume 50
_journal_year 2021
_chemical_absolute_configuration unk
_chemical_formula_moiety 'C18 H17 Cl Mn N3 O2'
_chemical_formula_sum 'C18 H17 Cl Mn N3 O2'
_chemical_formula_weight 397.745
_space_group_crystal_system orthorhombic
_space_group_IT_number 19
_space_group_name_Hall 'P 2ac 2ab'
_space_group_name_H-M_alt 'P 21 21 21'
_symmetry_Int_Tables_number 19
_atom_sites_solution_primary dual
_audit_creation_date 2021-03-16
_audit_creation_method
;
Olex2 1.3
(compiled 2020.11.12 svn.r5f609507 for OlexSys, GUI svn.r6272)
;
_audit_update_record
;
2021-03-16 deposited with the CCDC.	2021-04-01 downloaded from the CCDC.
;
_cell_angle_alpha 90
_cell_angle_beta 90
_cell_angle_gamma 90
_cell_formula_units_Z 4
_cell_length_a 7.8674(11)
_cell_length_b 12.6283(19)
_cell_length_c 16.991(3)
_cell_measurement_reflns_used 696
_cell_measurement_temperature 223
_cell_measurement_theta_max 17.0610
_cell_measurement_theta_min 2.0780
_cell_volume 1688.1(5)
_computing_cell_refinement 'CrystalClear-SM Expert 2.0 r7 (Rigaku, 2011)'
_computing_data_collection 'CrystalClear-SM Expert 2.0 r7 (Rigaku, 2011)'
_computing_data_reduction 'CrystalClear-SM Expert 2.0 r7 (Rigaku, 2011)'
_computing_molecular_graphics 'Olex2 1.3 (Dolomanov et al., 2009)'
_computing_publication_material 'Olex2 1.3 (Dolomanov et al., 2009)'
_computing_structure_refinement 'olex2.refine 1.3 (Bourhis et al., 2015)'
_computing_structure_solution 'SHELXT 2014/5 (Sheldrick, 2014)'
_diffrn_ambient_temperature 223
_diffrn_detector CCD
_diffrn_detector_area_resol_mean 28.5714
_diffrn_detector_type 'Rigaku Saturn724+'
_diffrn_measured_fraction_theta_full 0.9938
_diffrn_measured_fraction_theta_max 0.9945
_diffrn_measurement_details
;
List of Runs (angles in degrees, time in seconds):

  # Type    Start    End  Width  t~exp~   \w     \q     \k     \f   Frames
#--------------------------------------------------------------------------
  1  \w     23.00  60.00   0.50   30.00    --   20.00  54.00  60.00   74
  2  \w     73.00  99.00   0.50   30.00    --   20.00  54.00  60.00   52
  3  \w    -72.00 -46.00   0.50   30.00    --   20.00  54.00-180.00   52
  4  \w    -12.00  73.00   0.50   30.00    --   20.00  54.00-180.00  170
  5  \w    -14.00  99.00   0.50   30.00    --   20.00  54.00 -60.00  226
  6  \w    -73.00 -48.00   0.50   30.00    --   20.00  54.00 -30.00   50
  7  \w    -66.00 -41.00   0.50   30.00    --   20.00  54.00   0.00   50
  8  \w    -69.00 -40.00   0.50   30.00    --   20.00  54.00  60.00   58
;
_diffrn_measurement_device 'AFC12 (Right): Kappa 3 circle'
_diffrn_measurement_device_type 'Rigaku Saturn724+ (2x2 bin mode)'
_diffrn_measurement_method 'profile data from \w-scans'
_diffrn_measurement_specimen_support 'Mitegen 50um'
_diffrn_orient_matrix_type 'CrysAlisPro convention (1999,Acta A55,543-557)'
_diffrn_orient_matrix_UB_11 -0.0029301000
_diffrn_orient_matrix_UB_12 -0.0559278000
_diffrn_orient_matrix_UB_13 -0.0035954000
_diffrn_orient_matrix_UB_21 0.0077855000
_diffrn_orient_matrix_UB_22 -0.0049684000
_diffrn_orient_matrix_UB_23 0.0414164000
_diffrn_orient_matrix_UB_31 -0.0897787000
_diffrn_orient_matrix_UB_32 0.0013703000
_diffrn_orient_matrix_UB_33 0.0037066000
_diffrn_radiation_collimation 0.3
_diffrn_radiation_monochromator Confocal
_diffrn_radiation_probe x-ray
_diffrn_radiation_type 'Mo K\a'
_diffrn_radiation_wavelength 0.71073
_diffrn_reflns_av_R_equivalents 0.1075
_diffrn_reflns_av_unetI/netI 0.1913
_diffrn_reflns_Laue_measured_fraction_full 0.9938
_diffrn_reflns_Laue_measured_fraction_max 0.9945
_diffrn_reflns_limit_h_max 9
_diffrn_reflns_limit_h_min -9
_diffrn_reflns_limit_k_max 14
_diffrn_reflns_limit_k_min -15
_diffrn_reflns_limit_l_max 21
_diffrn_reflns_limit_l_min -20
_diffrn_reflns_number 8491
_diffrn_reflns_point_group_measured_fraction_full 0.9788
_diffrn_reflns_point_group_measured_fraction_max 0.9763
_diffrn_reflns_theta_full 25.2417
_diffrn_reflns_theta_max 26.37
_diffrn_reflns_theta_min 2.85
_diffrn_source 'Rotating Anode'
_diffrn_source_current 24.0
_diffrn_source_power 1.2
_diffrn_source_target Mo
_diffrn_source_type 'Rotating Anode'
_diffrn_source_voltage 50.0
_exptl_absorpt_coefficient_mu 0.957
_exptl_absorpt_correction_T_max 1.00000
_exptl_absorpt_correction_T_min 0.13892
_exptl_absorpt_correction_type multi-scan
_exptl_absorpt_process_details
;
CrysAlisPro 1.171.39.45i (Rigaku Oxford Diffraction, 2018)
Empirical absorption correction using spherical harmonics,
 implemented in SCALE3 ABSPACK scaling algorithm.
;
_exptl_crystal_colour 'clear dark brown'
_exptl_crystal_colour_lustre clear
_exptl_crystal_colour_modifier dark
_exptl_crystal_colour_primary brown
_exptl_crystal_density_diffrn 1.565
_exptl_crystal_description needle
_exptl_crystal_F_000 818.291
_exptl_crystal_size_max 0.4
_exptl_crystal_size_mid 0.1
_exptl_crystal_size_min 0.05
_refine_diff_density_max 0.8276
_refine_diff_density_min -0.8910
_refine_diff_density_rms 0.1958
_refine_ls_abs_structure_details 'Flack, H. D. (1983). Acta Cryst. A39, 876-881.'
_refine_ls_abs_structure_Flack 0.00(5)
_refine_ls_d_res_high 0.8001
_refine_ls_d_res_low 7.1392
_refine_ls_extinction_coef 0.0036(9)
_refine_ls_extinction_expression Fc^*^=kFc[1+0.001xFc^2^\l^3^/sin(2\q)]^-1/4^
_refine_ls_goodness_of_fit_ref 0.9422
_refine_ls_hydrogen_treatment mixed
_refine_ls_matrix_type full
_refine_ls_number_constraints 27
_refine_ls_number_parameters 233
_refine_ls_number_reflns 3375
_refine_ls_number_restraints 0
_refine_ls_restrained_S_all 0.9422
_refine_ls_R_factor_all 0.1414
_refine_ls_R_factor_gt 0.0701
_refine_ls_shift/su_max 0.0004
_refine_ls_shift/su_mean 0.0000
_refine_ls_structure_factor_coef Fsqd
_refine_ls_weighting_details 'w=1/[\s^2^(Fo^2^)+(0.0355P)^2^] where P=(Fo^2^+2Fc^2^)/3'
_refine_ls_weighting_scheme calc
_refine_ls_wR_factor_gt 0.1157
_refine_ls_wR_factor_ref 0.1391
_reflns_Friedel_coverage 0.952
_reflns_limit_h_max 9
_reflns_limit_h_min -9
_reflns_limit_k_max 15
_reflns_limit_k_min -15
_reflns_limit_l_max 21
_reflns_limit_l_min -21
_reflns_number_gt 1851
_reflns_number_total 3375
_reflns_threshold_expression I>=2u(I)
_cod_data_source_file d1dt00569c2.cif
_cod_data_source_block 190911_Mn_Cl
_cod_depositor_comments 'Adding full bibliography for 7707050--7707055.cif.'
_cod_original_cell_volume 1688.1(4)
_cod_original_sg_symbol_Hall ' P 2ac 2ab'
_cod_database_code 7707050
_chemical_oxdiff_formula 'Mn C N O Cl'
_chemical_oxdiff_usercomment 223K
_reflns_odcompleteness_completeness 99.35
_reflns_odcompleteness_iscentric 1
_reflns_odcompleteness_theta 26.32
_olex2_refinement_description
;
1. Fixed Uiso
 At 1.2 times of:
  All C(H) groups, All C(H,H) groups
 At 1.5 times of:
  All C(H,H,H) groups
2.a Secondary CH2 refined with riding coordinates:
 C8(H8a,H8b)
2.b Aromatic/amide H refined with riding coordinates:
 C5(H5), C12(H12), C2(H2), C3(H3a), C14(H14), C17(H17), C16(H16), C15(H15)
2.c Idealised Me refined as rotating group:
 C10(H10a,H10b,H10c), C11(H11a,H11b,H11c)
;
_olex2_submission_special_instructions 'No special instructions were received'
_oxdiff_exptl_absorpt_empirical_details
;
Empirical correction (ABSPACK) includes:
- Absorption correction using spherical harmonics
- Frame scaling
;
_oxdiff_exptl_absorpt_empirical_full_max 3.652
_oxdiff_exptl_absorpt_empirical_full_min 0.618

loop_
_space_group_symop_id
_space_group_symop_operation_xyz
1 x,y,z
2 x+1/2,-y+1/2,-z
3 -x,y+1/2,-z+1/2
4 -x+1/2,-y,z+1/2

loop_
_atom_site_label
_atom_site_type_symbol
_atom_site_fract_x
_atom_site_fract_y
_atom_site_fract_z
_atom_site_U_iso_or_equiv
_atom_site_adp_type
_atom_site_occupancy
_atom_site_refinement_flags_posn
Mn1 Mn 0.60099(12) 0.22523(9) 0.36502(6) 0.0254(3) Uani 1.000000 .
Cl1 Cl 0.2977(3) 0.70810(17) 0.54440(12) 0.0576(7) Uani 1.000000 .
O2 O 0.3035(5) 0.2997(4) 0.5563(2) 0.0306(12) Uani 1.000000 .
O1 O 0.5969(6) 0.3715(3) 0.3515(3) 0.0302(12) Uani 1.000000 .
N2 N 0.5247(7) 0.0752(4) 0.3552(3) 0.0228(15) Uani 1.000000 .
N3 N 0.7305(7) 0.2090(6) 0.2705(3) 0.0323(16) Uani 1.000000 .
N1 N 0.4289(6) 0.2301(5) 0.4473(3) 0.0260(13) Uani 1.000000 .
C7 C 0.3834(9) 0.3120(6) 0.4918(4) 0.0248(17) Uani 1.000000 .
C5 C 0.3596(8) 0.5029(6) 0.5096(4) 0.0278(18) Uani 1.000000 .
H5 H 0.2986(8) 0.4879(6) 0.5559(4) 0.033(2) Uiso 1.000000 R
C6 C 0.4266(8) 0.4193(5) 0.4641(4) 0.0213(17) Uani 1.000000 .
C12 C 0.6000(9) 0.0023(6) 0.3156(4) 0.0303(17) Uani 1.000000 .
H12 H 0.5560(9) -0.0667(6) 0.3197(4) 0.036(2) Uiso 1.000000 R
C18 C 0.8035(10) 0.1183(7) 0.2416(4) 0.032(2) Uani 1.000000 .
C1 C 0.5213(9) 0.4438(6) 0.3971(4) 0.0252(17) Uani 1.000000 .
C13 C 0.7441(9) 0.0166(6) 0.2661(4) 0.0296(19) Uani 1.000000 .
C2 C 0.5401(8) 0.5509(6) 0.3756(4) 0.0309(19) Uani 1.000000 .
H2 H 0.6034(8) 0.5675(6) 0.3303(4) 0.037(2) Uiso 1.000000 R
C3 C 0.4696(10) 0.6316(6) 0.4182(4) 0.033(2) Uani 1.000000 .
H3a H 0.4795(10) 0.7023(6) 0.4016(4) 0.040(2) Uiso 1.000000 R
C9 C 0.3652(9) 0.0543(5) 0.3990(4) 0.0253(17) Uani 1.000000 .
C10 C 0.2154(9) 0.0884(6) 0.3478(4) 0.040(2) Uani 1.000000 .
H10a H 0.231(3) 0.1615(12) 0.332(2) 0.060(3) Uiso 1.000000 GR
H10b H 0.210(3) 0.044(2) 0.3016(13) 0.060(3) Uiso 1.000000 GR
H10c H 0.1108(11) 0.082(3) 0.3776(9) 0.060(3) Uiso 1.000000 GR
C14 C 0.8207(10) -0.0770(7) 0.2332(4) 0.038(2) Uani 1.000000 .
H14 H 0.7828(10) -0.1443(7) 0.2491(4) 0.045(3) Uiso 1.000000 R
C11 C 0.3438(10) -0.0620(5) 0.4248(4) 0.040(2) Uani 1.000000 .
H11a H 0.327(5) -0.1062(7) 0.3787(5) 0.060(3) Uiso 1.000000 GR
H11b H 0.445(3) -0.0850(12) 0.453(2) 0.060(3) Uiso 1.000000 GR
H11c H 0.246(4) -0.0681(8) 0.459(2) 0.060(3) Uiso 1.000000 GR
C17 C 0.9323(10) 0.1224(7) 0.1846(4) 0.042(2) Uani 1.000000 .
H17 H 0.9712(10) 0.1884(7) 0.1663(4) 0.050(3) Uiso 1.000000 R
C4 C 0.3834(10) 0.6061(6) 0.4866(4) 0.0306(19) Uani 1.000000 .
C8 C 0.3782(10) 0.1232(5) 0.4727(4) 0.0260(18) Uani 1.000000 .
H8a H 0.4629(10) 0.0939(5) 0.5089(4) 0.031(2) Uiso 1.000000 R
H8b H 0.2683(10) 0.1258(5) 0.4998(4) 0.031(2) Uiso 1.000000 R
C16 C 1.0028(10) 0.0298(8) 0.1549(4) 0.050(3) Uani 1.000000 .
H16 H 1.0902(10) 0.0344(8) 0.1174(4) 0.060(3) Uiso 1.000000 R
C15 C 0.9483(10) -0.0684(8) 0.1789(5) 0.048(2) Uani 1.000000 .
H15 H 0.9988(10) -0.1298(8) 0.1580(5) 0.058(3) Uiso 1.000000 R
H3 H 0.779(9) 0.270(7) 0.251(4) 0.07(3) Uiso 1.000000 .

loop_
_atom_site_aniso_label
_atom_site_aniso_U_11
_atom_site_aniso_U_22
_atom_site_aniso_U_33
_atom_site_aniso_U_12
_atom_site_aniso_U_13
_atom_site_aniso_U_23
Mn1 0.0230(5) 0.0313(6) 0.0220(5) 0.0006(6) 0.0020(5) 0.0003(6)
Cl1 0.0632(15) 0.0347(13) 0.0749(16) 0.0039(12) 0.0202(12) -0.0119(13)
O2 0.038(3) 0.030(3) 0.023(2) -0.005(3) 0.012(2) -0.005(3)
O1 0.033(3) 0.022(3) 0.036(3) 0.001(3) 0.008(3) 0.007(2)
N2 0.023(3) 0.031(4) 0.014(3) -0.001(3) 0.003(3) -0.007(3)
N3 0.031(4) 0.042(4) 0.024(3) -0.005(4) 0.011(3) -0.002(4)
N1 0.023(3) 0.030(3) 0.025(3) -0.000(3) 0.004(3) 0.001(3)
C7 0.023(4) 0.033(4) 0.018(4) -0.008(4) 0.000(4) 0.001(3)
C5 0.017(4) 0.034(4) 0.033(4) 0.000(4) 0.003(3) -0.003(4)
C6 0.006(4) 0.023(4) 0.034(4) 0.002(3) 0.007(3) -0.002(4)
C12 0.030(4) 0.031(4) 0.030(4) 0.007(5) -0.001(4) -0.001(4)
C18 0.026(5) 0.050(6) 0.019(4) 0.002(4) -0.001(4) -0.001(4)
C1 0.018(4) 0.028(4) 0.029(4) 0.000(4) -0.002(3) 0.004(4)
C13 0.022(4) 0.036(5) 0.031(4) 0.002(4) -0.001(3) -0.004(4)
C2 0.024(4) 0.032(4) 0.036(5) -0.004(3) -0.005(4) 0.002(4)
C3 0.045(5) 0.028(5) 0.026(4) -0.002(4) -0.009(4) 0.005(4)
C9 0.023(4) 0.029(4) 0.024(4) -0.007(4) 0.009(3) 0.000(4)
C10 0.026(5) 0.061(6) 0.032(5) -0.008(4) -0.004(4) 0.007(4)
C14 0.038(5) 0.041(5) 0.034(5) 0.012(4) 0.000(4) -0.007(4)
C11 0.046(5) 0.031(5) 0.042(5) -0.006(4) 0.007(4) -0.003(4)
C17 0.036(6) 0.058(6) 0.030(4) 0.000(5) 0.010(4) -0.005(5)
C4 0.030(5) 0.025(4) 0.037(4) 0.012(4) -0.004(4) -0.006(4)
C8 0.023(5) 0.037(4) 0.019(4) -0.008(4) 0.009(3) 0.005(4)
C16 0.028(5) 0.097(8) 0.025(5) 0.009(5) -0.001(4) -0.019(5)
C15 0.034(6) 0.075(7) 0.037(5) 0.011(5) -0.002(4) -0.000(6)

loop_
_atom_type_symbol
_atom_type_scat_dispersion_real
_atom_type_scat_dispersion_imag
_atom_type_scat_Cromer_Mann_a1
_atom_type_scat_Cromer_Mann_a2
_atom_type_scat_Cromer_Mann_a3
_atom_type_scat_Cromer_Mann_a4
_atom_type_scat_Cromer_Mann_b1
_atom_type_scat_Cromer_Mann_b2
_atom_type_scat_Cromer_Mann_b3
_atom_type_scat_Cromer_Mann_b4
_atom_type_scat_Cromer_Mann_c
_atom_type_scat_source
_atom_type_scat_dispersion_source
C 0.00347 0.00161 2.31000 1.02000 1.58860 0.86500 20.84390 10.20750 0.56870 51.65120 0.215599998832 'International Tables Volume C Table 6.1.1.4 (pp. 500-502)' 'Henke, Gullikson and Davis, At. Data and Nucl. Data Tables, 1993, 54, 2'
Cl 0.14873 0.16029 11.46040 7.19640 6.25560 1.64550 0.01040 1.16620 18.51940 47.77840 -9.55739974976 'International Tables Volume C Table 6.1.1.4 (pp. 500-502)' 'Henke, Gullikson and Davis, At. Data and Nucl. Data Tables, 1993, 54, 2'
H 0.00000 0.00000 0.49300 0.32291 0.14019 0.04081 10.51090 26.12570 3.14236 57.79970 0.0030380000826 'International Tables Volume C Table 6.1.1.4 (pp. 500-502)' 'Henke, Gullikson and Davis, At. Data and Nucl. Data Tables, 1993, 54, 2'
Mn 0.34779 0.73263 11.28190 7.35730 3.01930 2.24410 5.34090 0.34320 17.86740 83.75430 1.089599967 'International Tables Volume C Table 6.1.1.4 (pp. 500-502)' 'Henke, Gullikson and Davis, At. Data and Nucl. Data Tables, 1993, 54, 2'
O 0.01158 0.00611 3.04850 2.28680 1.54630 0.86700 13.27710 5.70110 0.32390 32.90890 0.250800013542 'International Tables Volume C Table 6.1.1.4 (pp. 500-502)' 'Henke, Gullikson and Davis, At. Data and Nucl. Data Tables, 1993, 54, 2'
N 0.00653 0.00323 12.21260 3.13220 2.01250 1.16630 0.00570 9.89330 28.99750 0.58260 -11.5290002823 'International Tables Volume C Table 6.1.1.4 (pp. 500-502)' 'Henke, Gullikson and Davis, At. Data and Nucl. Data Tables, 1993, 54, 2'

loop_
_geom_angle_atom_site_label_1
_geom_angle_atom_site_label_2
_geom_angle_atom_site_label_3
_geom_angle
_geom_angle_site_symmetry_1
_geom_angle_site_symmetry_3
_geom_angle_publ_flag
O1 Mn1 O2 103.9(2) . 2_556 ?
N2 Mn1 O2 98.0(2) . 2_556 ?
N2 Mn1 O1 158.0(2) . . ?
N3 Mn1 O2 96.5(2) . 2_556 ?
N3 Mn1 O1 90.7(3) . . ?
N3 Mn1 N2 89.3(3) . . ?
N1 Mn1 O2 94.33(18) . 2_556 ?
N1 Mn1 O1 92.6(2) . . ?
N1 Mn1 N2 83.2(2) . . ?
N1 Mn1 N3 167.5(2) . . ?
C7 O2 Mn1 159.9(4) . 2_456 ?
C1 O1 Mn1 127.9(4) . . ?
C12 N2 Mn1 125.9(5) . . ?
C9 N2 Mn1 112.5(4) . . ?
C9 N2 C12 121.7(6) . . ?
C18 N3 Mn1 127.8(6) . . ?
H3 N3 Mn1 115(5) . . ?
H3 N3 C18 113(5) . . ?
C7 N1 Mn1 128.3(5) . . ?
C8 N1 Mn1 111.7(4) . . ?
C8 N1 C7 118.3(5) . . ?
N1 C7 O2 121.9(6) . . ?
C6 C7 O2 120.0(7) . . ?
C6 C7 N1 118.1(6) . . ?
C6 C5 H5 119.9(4) . . ?
C4 C5 H5 119.9(4) . . ?
C4 C5 C6 120.1(6) . . ?
C5 C6 C7 115.2(6) . . ?
C1 C6 C7 125.9(6) . . ?
C1 C6 C5 118.8(6) . . ?
H12 C12 N2 117.1(4) . . ?
C13 C12 N2 125.8(7) . . ?
C13 C12 H12 117.1(5) . . ?
C13 C18 N3 120.6(7) . . ?
C17 C18 N3 121.2(8) . . ?
C17 C18 C13 118.1(8) . . ?
C6 C1 O1 124.0(7) . . ?
C2 C1 O1 117.3(6) . . ?
C2 C1 C6 118.7(7) . . ?
C18 C13 C12 123.2(7) . . ?
C14 C13 C12 117.2(7) . . ?
C14 C13 C18 119.2(7) . . ?
H2 C2 C1 118.8(4) . . ?
C3 C2 C1 122.4(7) . . ?
C3 C2 H2 118.8(4) . . ?
H3a C3 C2 121.0(4) . . ?
C4 C3 C2 118.0(7) . . ?
C4 C3 H3a 121.0(4) . . ?
C10 C9 N2 108.4(5) . . ?
C11 C9 N2 113.9(6) . . ?
C11 C9 C10 110.3(6) . . ?
C8 C9 N2 104.7(5) . . ?
C8 C9 C10 111.0(6) . . ?
C8 C9 C11 108.5(5) . . ?
H10a C10 C9 109.5 . . ?
H10b C10 C9 109.5 . . ?
H10b C10 H10a 109.5 . . ?
H10c C10 C9 109.5 . . ?
H10c C10 H10a 109.5 . . ?
H10c C10 H10b 109.5 . . ?
H14 C14 C13 119.9(5) . . ?
C15 C14 C13 120.2(9) . . ?
C15 C14 H14 119.9(6) . . ?
H11a C11 C9 109.5 . . ?
H11b C11 C9 109.5 . . ?
H11b C11 H11a 109.5 . . ?
H11c C11 C9 109.5 . . ?
H11c C11 H11a 109.5 . . ?
H11c C11 H11b 109.5 . . ?
H17 C17 C18 119.8(5) . . ?
C16 C17 C18 120.5(8) . . ?
C16 C17 H17 119.8(5) . . ?
C5 C4 Cl1 119.0(6) . . ?
C3 C4 Cl1 119.2(6) . . ?
C3 C4 C5 121.8(7) . . ?
C9 C8 N1 107.5(5) . . ?
H8a C8 N1 110.2(4) . . ?
H8a C8 C9 110.2(4) . . ?
H8b C8 N1 110.2(4) . . ?
H8b C8 C9 110.2(4) . . ?
H8b C8 H8a 108.5 . . ?
H16 C16 C17 119.1(5) . . ?
C15 C16 C17 121.9(8) . . ?
C15 C16 H16 119.1(5) . . ?
C16 C15 C14 120.1(9) . . ?
H15 C15 C14 120.0(6) . . ?
H15 C15 C16 120.0(5) . . ?

loop_
_geom_bond_atom_site_label_1
_geom_bond_atom_site_label_2
_geom_bond_distance
_geom_bond_site_symmetry_2
_geom_bond_publ_flag
Mn1 O2 2.103(4) 2_556 ?
Mn1 O1 1.861(4) . ?
Mn1 N2 1.994(5) . ?
Mn1 N3 1.913(6) . ?
Mn1 N1 1.947(5) . ?
Cl1 C4 1.755(7) . ?
O2 C7 1.273(7) . ?
O1 C1 1.337(7) . ?
N2 C12 1.285(7) . ?
N2 C9 1.484(8) . ?
N3 C18 1.372(10) . ?
N3 H3 0.92(8) . ?
N1 C7 1.329(8) . ?
N1 C8 1.473(8) . ?
C7 C6 1.475(9) . ?
C5 H5 0.9400 . ?
C5 C6 1.410(8) . ?
C5 C4 1.374(9) . ?
C6 C1 1.395(9) . ?
C12 H12 0.9400 . ?
C12 C13 1.423(9) . ?
C18 C13 1.428(10) . ?
C18 C17 1.403(9) . ?
C1 C2 1.409(9) . ?
C13 C14 1.440(10) . ?
C2 H2 0.9400 . ?
C2 C3 1.368(8) . ?
C3 H3a 0.9400 . ?
C3 C4 1.383(9) . ?
C9 C10 1.527(9) . ?
C9 C11 1.542(8) . ?
C9 C8 1.528(8) . ?
C10 H10a 0.9700 . ?
C10 H10b 0.9700 . ?
C10 H10c 0.9700 . ?
C14 H14 0.9400 . ?
C14 C15 1.368(10) . ?
C11 H11a 0.9700 . ?
C11 H11b 0.9700 . ?
C11 H11c 0.9700 . ?
C17 H17 0.9400 . ?
C17 C16 1.390(10) . ?
C8 H8a 0.9800 . ?
C8 H8b 0.9800 . ?
C16 H16 0.9400 . ?
C16 C15 1.374(10) . ?
C15 H15 0.9400 . ?
